data_7028715
loop_
_publ_author_name
'Tano, Tetsuro'
'Mieda, Kaoru'
'Sugimoto, Hideki'
'Ogura, Takashi'
'Itoh, Shinobu'

_publ_section_title
;
 A copper complex supported by an N2S-tridentate ligand inducing efficient
 heterolytic O-O bond cleavage of alkylhydroperoxide.
;
_journal_issue 12
_journal_name_full 'Dalton transactions (Cambridge, England : 2003)'
_journal_page_first 4871
_journal_page_last 4877
_journal_paper_doi 10.1039/c3dt52952e
_journal_volume 43
_journal_year 2014
_chemical_formula_moiety 'C26 H40 B2 Cu2 F8 N10 S2'
_chemical_formula_sum 'C26 H40 B2 Cu2 F8 N10 S2'
_chemical_formula_weight 857.49
_space_group_IT_number 14
_symmetry_cell_setting monoclinic
_symmetry_Int_Tables_number 14
_symmetry_space_group_name_Hall '-P 2yn'
_symmetry_space_group_name_H-M 'P 1 21/n 1'
_atom_sites_solution_hydrogens geom
_atom_sites_solution_primary direct
_atom_sites_solution_secondary difmap
_cell_angle_alpha 90.0000
_cell_angle_beta 103.6920(18)
_cell_angle_gamma 90.0000
_cell_formula_units_Z 4
_cell_length_a 19.2706(12)
_cell_length_b 7.1058(4)
_cell_length_c 25.1142(17)
_cell_measurement_reflns_used 16014
_cell_measurement_temperature 103
_cell_measurement_theta_max 27.48
_cell_measurement_theta_min 3.04
_cell_volume 3341.2(4)
_computing_cell_refinement 'RAPID AUTO'
_computing_data_collection 'RAPID AUTO (Rigaku, ????)'
_computing_data_reduction 'RAPID AUTO'
_computing_molecular_graphics 'CrystalStructure 4.0'
_computing_publication_material 'CrystalStructure 4.0 (Rigaku, 2010)'
_computing_structure_refinement 'CRYSTALS (Carruthers, et al., 1999)'
_computing_structure_solution 'Il Milione (Burla, et al., 2007)'
_diffrn_ambient_temperature 103
_diffrn_detector_area_resol_mean 10.000
_diffrn_measured_fraction_theta_full 0.999
_diffrn_measured_fraction_theta_max 0.999
_diffrn_measurement_device_type 'Rigaku R-AXIS RAPID'
_diffrn_measurement_method \w
_diffrn_radiation_type 'Mo K\a'
_diffrn_radiation_wavelength 0.71075
_diffrn_reflns_av_R_equivalents 0.0887
_diffrn_reflns_limit_h_max 23
_diffrn_reflns_limit_h_min -25
_diffrn_reflns_limit_k_max 9
_diffrn_reflns_limit_k_min -9
_diffrn_reflns_limit_l_max 32
_diffrn_reflns_limit_l_min -32
_diffrn_reflns_number 31522
_diffrn_reflns_theta_full 27.49
_diffrn_reflns_theta_max 27.48
_diffrn_standards_number 0
_exptl_absorpt_coefficient_mu 1.481
_exptl_absorpt_correction_T_max 0.862
_exptl_absorpt_correction_T_min 0.705
_exptl_absorpt_correction_type multi-scan
_exptl_absorpt_process_details 'ABSCOR (Rigaku, 1995)'
_exptl_crystal_colour green
_exptl_crystal_density_diffrn 1.704
_exptl_crystal_density_method 'not measured'
_exptl_crystal_description platelet
_exptl_crystal_F_000 1752.00
_exptl_crystal_size_max 0.400
_exptl_crystal_size_mid 0.400
_exptl_crystal_size_min 0.100
_refine_diff_density_max 1.380
_refine_diff_density_min -1.080
_refine_ls_extinction_method none
_refine_ls_goodness_of_fit_ref 1.142
_refine_ls_hydrogen_treatment constr
_refine_ls_number_parameters 491
_refine_ls_number_reflns 7660
_refine_ls_R_factor_gt 0.0561
_refine_ls_shift/su_max 0.000
_refine_ls_structure_factor_coef Fsqd
_refine_ls_weighting_details 'w = 1/[0.0010Fo^2^ + 1.0000\s(Fo^2^)]/(4Fo^2^)'
_refine_ls_weighting_scheme calc
_refine_ls_wR_factor_ref 0.1528
_reflns_number_gt 4832
_reflns_number_total 7660
_reflns_threshold_expression F^2^>2.0\s(F^2^)
_cod_data_source_file c3dt52952e.txt
_cod_data_source_block 2^N2S-N3
_cod_database_code 7028715

loop_
_symmetry_equiv_pos_site_id
_symmetry_equiv_pos_as_xyz
1 +X,+Y,+Z
2 1/2-X,1/2+Y,1/2-Z
3 -X,-Y,-Z
4 1/2+X,1/2-Y,1/2+Z

loop_
_atom_site_label
_atom_site_type_symbol
_atom_site_fract_x
_atom_site_fract_y
_atom_site_fract_z
_atom_site_U_iso_or_equiv
_atom_site_adp_type
_atom_site_occupancy
_atom_site_symmetry_multiplicity
_atom_site_calc_flag
_atom_site_refinement_flags
Cu1 Cu 0.64554(2) 0.39658(7) 0.68085(2) 0.02112(15) Uani 1.0 4 d .
Cu2 Cu 0.35060(2) 0.05197(7) 0.82345(2) 0.02150(14) Uani 1.0 4 d .
S1 S 0.74513(5) 0.31041(15) 0.64889(5) 0.0263(3) Uani 1.0 4 d .
S2 S 0.25004(5) 0.15807(15) 0.85049(5) 0.0282(3) Uani 1.0 4 d .
F1 F 0.35651(13) 0.0432(4) 0.60617(11) 0.0366(8) Uani 1.0 4 d .
F2 F 0.45276(14) -0.0667(4) 0.57710(12) 0.0434(9) Uani 1.0 4 d .
F3 F 0.37274(18) 0.1242(4) 0.52340(13) 0.0587(11) Uani 1.0 4 d .
F4 F 0.34223(16) -0.1774(4) 0.53870(13) 0.0546(10) Uani 1.0 4 d .
F5 F 0.55859(18) 0.4697(5) 0.94506(18) 0.0849(15) Uani 1.0 4 d .
F6 F 0.64636(14) 0.3946(4) 0.90297(13) 0.0455(9) Uani 1.0 4 d .
F7 F 0.63371(17) 0.6912(4) 0.93179(15) 0.0596(11) Uani 1.0 4 d .
F8 F 0.6731(3) 0.4636(6) 0.99236(15) 0.0916(15) Uani 1.0 4 d .
N1 N 0.56297(17) 0.4509(5) 0.71632(14) 0.0210(9) Uani 1.0 4 d .
N2 N 0.58952(17) 0.4364(5) 0.60015(15) 0.0212(9) Uani 1.0 4 d .
N5 N 0.80874(19) 0.1865(5) 0.79527(16) 0.0302(11) Uani 1.0 4 d .
N4 N 0.74982(19) 0.2197(5) 0.77129(15) 0.0270(11) Uani 1.0 4 d .
N3 N 0.68954(19) 0.2460(6) 0.74913(17) 0.0396(13) Uani 1.0 4 d .
N6 N 0.43603(17) -0.0083(5) 0.79229(14) 0.0204(9) Uani 1.0 4 d .
N7 N 0.40242(17) 0.0234(5) 0.90595(15) 0.0213(9) Uani 1.0 4 d .
N8 N 0.31130(19) 0.2032(6) 0.75391(18) 0.0397(13) Uani 1.0 4 d .
N9 N 0.25308(18) 0.2335(5) 0.72735(15) 0.0246(10) Uani 1.0 4 d .
N10 N 0.19699(19) 0.2677(5) 0.69932(16) 0.0289(11) Uani 1.0 4 d .
C1 C 0.7576(3) 0.4991(7) 0.6045(2) 0.0328(13) Uani 1.0 4 d .
C2 C 0.6923(3) 0.5428(6) 0.55754(19) 0.0283(12) Uani 1.0 4 d .
C3 C 0.6238(3) 0.5894(6) 0.57407(19) 0.0267(12) Uani 1.0 4 d .
C4 C 0.5819(3) 0.2594(5) 0.56626(18) 0.0236(11) Uani 1.0 4 d .
C5 C 0.6285(3) 0.0969(6) 0.5924(2) 0.0299(13) Uani 1.0 4 d .
C6 C 0.7088(3) 0.1189(6) 0.6021(2) 0.0317(13) Uani 1.0 4 d .
C7 C 0.5160(2) 0.5028(6) 0.59962(19) 0.0293(12) Uani 1.0 4 d .
C8 C 0.4767(3) 0.3791(6) 0.63135(19) 0.0289(13) Uani 1.0 4 d .
C9 C 0.4936(2) 0.4237(6) 0.69114(19) 0.0262(12) Uani 1.0 4 d .
C10 C 0.4408(3) 0.4459(6) 0.7197(2) 0.0318(13) Uani 1.0 4 d .
C11 C 0.4574(3) 0.4985(6) 0.7731(2) 0.0341(14) Uani 1.0 4 d .
C12 C 0.5286(3) 0.5277(6) 0.7995(2) 0.0288(13) Uani 1.0 4 d .
C13 C 0.5795(3) 0.5018(6) 0.77016(18) 0.0253(12) Uani 1.0 4 d .
C14 C 0.2883(3) 0.3567(6) 0.8930(2) 0.0324(13) Uani 1.0 4 d .
C15 C 0.3699(3) 0.3672(6) 0.9046(2) 0.0285(12) Uani 1.0 4 d .
C16 C 0.4111(2) 0.2083(5) 0.93614(17) 0.0215(11) Uani 1.0 4 d .
C17 C 0.3640(3) -0.1169(6) 0.93353(19) 0.0257(12) Uani 1.0 4 d .
C18 C 0.2953(3) -0.0522(6) 0.94781(19) 0.0298(13) Uani 1.0 4 d .
C19 C 0.2327(3) -0.0121(7) 0.8987(2) 0.0343(14) Uani 1.0 4 d .
C20 C 0.4747(2) -0.0579(6) 0.90893(19) 0.0269(12) Uani 1.0 4 d .
C21 C 0.5205(2) 0.0545(6) 0.87928(19) 0.0280(12) Uani 1.0 4 d .
C22 C 0.5052(2) 0.0161(6) 0.81931(19) 0.0241(12) Uani 1.0 4 d .
C23 C 0.5592(3) 0.0013(6) 0.7916(2) 0.0302(13) Uani 1.0 4 d .
C24 C 0.5452(3) -0.0426(6) 0.7377(2) 0.0327(14) Uani 1.0 4 d .
C25 C 0.4742(3) -0.0746(6) 0.7099(2) 0.0289(13) Uani 1.0 4 d .
C26 C 0.4220(3) -0.0548(6) 0.73803(19) 0.0281(12) Uani 1.0 4 d .
B1 B 0.3799(3) -0.0206(7) 0.5609(3) 0.0310(15) Uani 1.0 4 d .
B2 B 0.6281(3) 0.5052(8) 0.9438(3) 0.0329(15) Uani 1.0 4 d .
H1 H 0.7666 0.6216 0.6218 0.0405 Uiso 1.0 4 calc R
H2 H 0.7941 0.4785 0.5843 0.0405 Uiso 1.0 4 calc R
H3 H 0.7039 0.6492 0.5371 0.0341 Uiso 1.0 4 calc R
H4 H 0.6828 0.4334 0.5338 0.0339 Uiso 1.0 4 calc R
H5 H 0.5886 0.6292 0.5417 0.0314 Uiso 1.0 4 calc R
H6 H 0.6336 0.6919 0.6003 0.0315 Uiso 1.0 4 calc R
H7 H 0.5322 0.2218 0.5589 0.0271 Uiso 1.0 4 calc R
H8 H 0.5944 0.2906 0.5321 0.0270 Uiso 1.0 4 calc R
H9 H 0.6186 0.0747 0.6280 0.0352 Uiso 1.0 4 calc R
H10 H 0.6151 -0.0134 0.5695 0.0353 Uiso 1.0 4 calc R
H11 H 0.7127 0.1310 0.5644 0.0382 Uiso 1.0 4 calc R
H12 H 0.7244 -0.0077 0.6134 0.0381 Uiso 1.0 4 calc R
H13 H 0.5200 0.6279 0.6155 0.0340 Uiso 1.0 4 calc R
H14 H 0.4895 0.5091 0.5617 0.0338 Uiso 1.0 4 calc R
H15 H 0.4256 0.3943 0.6173 0.0344 Uiso 1.0 4 calc R
H16 H 0.4898 0.2490 0.6273 0.0343 Uiso 1.0 4 calc R
H17 H 0.3935 0.4241 0.7018 0.0390 Uiso 1.0 4 calc R
H18 H 0.4215 0.5144 0.7918 0.0437 Uiso 1.0 4 calc R
H19 H 0.5414 0.5640 0.8361 0.0347 Uiso 1.0 4 calc R
H20 H 0.6273 0.5192 0.7876 0.0294 Uiso 1.0 4 calc R
H21 H 0.2756 0.4810 0.8778 0.0393 Uiso 1.0 4 calc R
H22 H 0.2817 0.3588 0.9301 0.0392 Uiso 1.0 4 calc R
H23 H 0.3832 0.3713 0.8698 0.0339 Uiso 1.0 4 calc R
H24 H 0.3857 0.4814 0.9250 0.0341 Uiso 1.0 4 calc R
H25 H 0.3946 0.1920 0.9695 0.0251 Uiso 1.0 4 calc R
H26 H 0.4613 0.2417 0.9454 0.0251 Uiso 1.0 4 calc R
H27 H 0.3523 -0.2244 0.9093 0.0307 Uiso 1.0 4 calc R
H28 H 0.3968 -0.1554 0.9673 0.0309 Uiso 1.0 4 calc R
H29 H 0.2807 -0.1499 0.9699 0.0356 Uiso 1.0 4 calc R
H30 H 0.3063 0.0619 0.9694 0.0356 Uiso 1.0 4 calc R
H31 H 0.1960 0.0233 0.9173 0.0414 Uiso 1.0 4 calc R
H32 H 0.2215 -0.1380 0.8843 0.0415 Uiso 1.0 4 calc R
H33 H 0.4980 -0.0662 0.9476 0.0317 Uiso 1.0 4 calc R
H34 H 0.4673 -0.1836 0.8935 0.0319 Uiso 1.0 4 calc R
H35 H 0.5127 0.1881 0.8832 0.0322 Uiso 1.0 4 calc R
H36 H 0.5706 0.0257 0.8939 0.0323 Uiso 1.0 4 calc R
H37 H 0.6061 0.0225 0.8106 0.0367 Uiso 1.0 4 calc R
H38 H 0.5820 -0.0509 0.7196 0.0410 Uiso 1.0 4 calc R
H39 H 0.4629 -0.1083 0.6731 0.0355 Uiso 1.0 4 calc R
H40 H 0.3748 -0.0746 0.7195 0.0328 Uiso 1.0 4 calc R

loop_
_atom_site_aniso_label
_atom_site_aniso_U_11
_atom_site_aniso_U_22
_atom_site_aniso_U_33
_atom_site_aniso_U_12
_atom_site_aniso_U_13
_atom_site_aniso_U_23
Cu1 0.0157(3) 0.0231(3) 0.0222(3) 0.00184(19) -0.0002(3) -0.00016(16)
Cu2 0.0158(3) 0.0236(3) 0.0225(3) 0.00181(19) -0.0008(2) -0.00012(12)
S1 0.0190(5) 0.0305(6) 0.0291(7) 0.0051(5) 0.0047(5) 0.0019(19)
S2 0.0174(5) 0.0352(6) 0.0308(7) 0.0033(5) 0.0031(5) -0.0011(11)
F1 0.0305(15) 0.0431(15) 0.0381(18) -0.0066(12) 0.0119(13) -0.013(14)
F2 0.0366(16) 0.0504(17) 0.046(2) 0.0084(13) 0.0153(15) 0.002(3)
F3 0.080(3) 0.0497(18) 0.045(2) 0.0021(17) 0.0121(18) 0.015(16)
F4 0.064(2) 0.0495(18) 0.058(3) -0.0298(16) 0.0307(18) -0.03(3)
F5 0.062(3) 0.083(3) 0.132(4) -0.044(2) 0.068(3) -0.06(7)
F6 0.0350(16) 0.0525(18) 0.050(2) -0.0026(13) 0.0117(15) -0.02(2)
F7 0.066(2) 0.0311(16) 0.093(3) 0.0037(15) 0.041(2) 0.016(16)
F8 0.132(4) 0.093(3) 0.039(3) 0.036(3) -0.002(3) 0.011(11)
N1 0.0215(18) 0.0193(17) 0.021(2) -0.0005(14) 0.0023(15) -0.004(5)
N2 0.0221(18) 0.0150(16) 0.024(2) 0.0021(14) 0.0017(16) 0.0019(19)
N5 0.028(2) 0.033(2) 0.026(3) 0.0027(17) -0.0020(17) 0.007(7)
N4 0.030(3) 0.0259(19) 0.026(3) 0.0065(16) 0.0088(18) 0.010(10)
N3 0.0165(19) 0.061(3) 0.042(3) 0.0105(18) 0.0074(19) 0.02(3)
N6 0.0205(17) 0.0197(17) 0.0161(19) 0.0007(14) -0.0054(14) -0.0009(9)
N7 0.0188(17) 0.0159(17) 0.026(2) 0.0051(14) -0.0013(15) -0.002(2)
N8 0.020(2) 0.055(3) 0.044(3) 0.0066(18) 0.0092(19) 0.016(17)
N9 0.024(2) 0.0263(19) 0.024(3) 0.0041(15) 0.0070(17) 0.007(7)
N10 0.027(2) 0.0280(19) 0.027(3) 0.0040(16) -0.0024(18) 0.006(6)
C1 0.030(3) 0.035(3) 0.035(3) -0.006(2) 0.013(3) -0.0006(7)
C2 0.034(3) 0.025(3) 0.026(3) -0.0009(19) 0.008(2) -0.0006(6)
C3 0.034(3) 0.018(2) 0.026(3) -0.0039(18) 0.004(2) 0.0010(11)
C4 0.023(2) 0.023(2) 0.022(3) -0.0012(17) -0.0005(18) -0.006(6)
C5 0.038(3) 0.021(3) 0.029(3) -0.0041(19) 0.006(3) -0.004(5)
C6 0.035(3) 0.026(3) 0.035(3) 0.0130(19) 0.009(3) -0.002(3)
C7 0.019(2) 0.035(3) 0.031(3) 0.0091(18) -0.0001(19) 0.0016(17)
C8 0.016(2) 0.033(3) 0.037(3) 0.0000(18) 0.005(2) -0.0010(10)
C9 0.020(3) 0.023(3) 0.034(3) 0.0009(17) 0.002(2) 0.004(4)
C10 0.026(3) 0.036(3) 0.036(3) 0.004(2) 0.012(3) 0.007(7)
C11 0.042(3) 0.028(3) 0.039(3) 0.008(2) 0.023(3) 0.012(12)
C12 0.034(3) 0.025(3) 0.027(3) 0.0043(19) 0.008(2) -0.0003(3)
C13 0.027(3) 0.022(2) 0.024(3) 0.0039(18) 0.0014(19) -0.0009(9)
C14 0.034(3) 0.020(3) 0.044(4) 0.0065(19) 0.011(3) -0.0005(5)
C15 0.032(3) 0.017(2) 0.035(3) -0.0040(18) 0.006(3) -0.004(5)
C16 0.020(2) 0.022(2) 0.021(3) -0.0045(17) 0.0011(18) -0.009(9)
C17 0.029(3) 0.022(2) 0.026(3) -0.0050(18) 0.006(2) 0.0013(14)
C18 0.034(3) 0.025(3) 0.030(3) -0.0047(19) 0.007(2) -0.0013(13)
C19 0.027(3) 0.037(3) 0.040(3) -0.006(2) 0.009(3) -0.011(11)
C20 0.020(3) 0.033(3) 0.026(3) 0.0067(18) 0.0026(19) 0.0004(4)
C21 0.017(2) 0.034(3) 0.029(3) 0.0043(18) -0.0017(19) -0.004(4)
C22 0.019(2) 0.018(2) 0.035(3) -0.0006(16) 0.0054(19) -0.00008(8)
C23 0.025(3) 0.031(3) 0.036(3) 0.0032(19) 0.010(2) 0.004(5)
C24 0.038(3) 0.030(3) 0.034(3) 0.008(2) 0.017(3) 0.015(15)
C25 0.039(3) 0.025(3) 0.025(3) 0.0018(19) 0.012(3) 0.0007(7)
C26 0.029(3) 0.024(3) 0.029(3) -0.0018(18) 0.003(2) -0.0018(18)
B1 0.037(3) 0.027(3) 0.026(3) -0.011(3) 0.001(3) -0.005(6)
B2 0.037(3) 0.031(3) 0.027(3) -0.014(3) 0.001(3) -0.004(4)

loop_
_atom_type_symbol
_atom_type_description
_atom_type_scat_dispersion_real
_atom_type_scat_dispersion_imag
_atom_type_scat_source
C C 0.003 0.002
;
International Tables for Crystallography
(1992, Vol. C, Tables 4.2.6.8 and 6.1.1.4)
;
H H 0.000 0.000
;
International Tables for Crystallography
(1992, Vol. C, Table 6.1.1.4)
;
B B 0.001 0.001
;
International Tables for Crystallography
(1992, Vol. C, Tables 4.2.6.8 and 6.1.1.4)
;
Cu Cu 0.320 1.265
;
International Tables for Crystallography
(1992, Vol. C, Tables 4.2.6.8 and 6.1.1.4)
;
F F 0.017 0.010
;
International Tables for Crystallography
(1992, Vol. C, Tables 4.2.6.8 and 6.1.1.4)
;
N N 0.006 0.003
;
International Tables for Crystallography
(1992, Vol. C, Tables 4.2.6.8 and 6.1.1.4)
;
S S 0.125 0.123
;
International Tables for Crystallography
(1992, Vol. C, Tables 4.2.6.8 and 6.1.1.4)
;

loop_
_geom_angle_atom_site_label_1
_geom_angle_atom_site_label_2
_geom_angle_atom_site_label_3
_geom_angle
_geom_angle_publ_flag
_geom_angle_site_symmetry_1
_geom_angle_site_symmetry_3
S1 Cu1 N1 173.24(10) yes . .
S1 Cu1 N2 88.85(11) yes . .
S1 Cu1 N5 91.71(11) yes . 2_656
S1 Cu1 N3 86.51(13) yes . .
N1 Cu1 N2 96.98(14) yes . .
N1 Cu1 N5 90.39(14) yes . 2_656
N1 Cu1 N3 86.78(15) yes . .
N2 Cu1 N5 102.36(13) yes . 2_656
N2 Cu1 N3 155.92(15) yes . .
N5 Cu1 N3 101.39(15) yes 2_656 .
S2 Cu2 N6 171.67(10) yes . .
S2 Cu2 N7 88.71(11) yes . .
S2 Cu2 N8 85.01(13) yes . .
S2 Cu2 N10 92.74(11) yes . 2_546
N6 Cu2 N7 96.96(14) yes . .
N6 Cu2 N8 87.22(15) yes . .
N6 Cu2 N10 91.83(14) yes . 2_546
N7 Cu2 N8 153.63(15) yes . .
N7 Cu2 N10 103.72(13) yes . 2_546
N8 Cu2 N10 102.15(15) yes . 2_546
Cu1 S1 C1 105.08(16) yes . .
Cu1 S1 C6 101.30(16) yes . .
C1 S1 C6 104.1(3) yes . .
Cu2 S2 C14 99.97(16) yes . .
Cu2 S2 C19 106.19(16) yes . .
C14 S2 C19 103.9(3) yes . .
Cu1 N1 C9 123.9(3) yes . .
Cu1 N1 C13 117.4(3) yes . .
C9 N1 C13 118.4(4) yes . .
Cu1 N2 C3 110.1(3) yes . .
Cu1 N2 C4 113.3(3) yes . .
Cu1 N2 C7 109.0(3) yes . .
C3 N2 C4 110.6(4) yes . .
C3 N2 C7 106.4(3) yes . .
C4 N2 C7 107.1(3) yes . .
Cu1 N5 N4 125.9(3) yes 2_646 .
N5 N4 N3 176.3(5) yes . .
Cu1 N3 N4 130.6(4) yes . .
Cu2 N6 C22 124.9(3) yes . .
Cu2 N6 C26 116.7(3) yes . .
C22 N6 C26 117.9(4) yes . .
Cu2 N7 C16 112.7(3) yes . .
Cu2 N7 C17 110.5(3) yes . .
Cu2 N7 C20 108.0(3) yes . .
C16 N7 C17 110.7(4) yes . .
C16 N7 C20 108.8(3) yes . .
C17 N7 C20 106.0(3) yes . .
Cu2 N8 N9 133.7(4) yes . .
N8 N9 N10 176.8(5) yes . .
Cu2 N10 N9 127.4(3) yes 2_556 .
S1 C1 C2 114.9(3) yes . .
C1 C2 C3 116.3(4) yes . .
N2 C3 C2 117.7(4) yes . .
N2 C4 C5 115.1(4) yes . .
C4 C5 C6 117.9(4) yes . .
S1 C6 C5 113.7(4) yes . .
N2 C7 C8 114.0(4) yes . .
C7 C8 C9 113.1(4) yes . .
N1 C9 C8 117.2(4) yes . .
N1 C9 C10 120.5(5) yes . .
C8 C9 C10 122.2(4) yes . .
C9 C10 C11 120.9(4) yes . .
C10 C11 C12 119.1(5) yes . .
C11 C12 C13 118.3(5) yes . .
N1 C13 C12 122.7(4) yes . .
S2 C14 C15 113.9(4) yes . .
C14 C15 C16 117.2(4) yes . .
N7 C16 C15 114.3(4) yes . .
N7 C17 C18 117.3(4) yes . .
C17 C18 C19 115.4(4) yes . .
S2 C19 C18 115.5(4) yes . .
N7 C20 C21 114.7(4) yes . .
C20 C21 C22 113.8(4) yes . .
N6 C22 C21 117.7(4) yes . .
N6 C22 C23 120.3(4) yes . .
C21 C22 C23 122.0(4) yes . .
C22 C23 C24 121.6(4) yes . .
C23 C24 C25 118.4(5) yes . .
C24 C25 C26 118.5(5) yes . .
N6 C26 C25 123.1(4) yes . .
F1 B1 F2 109.5(4) yes . .
F1 B1 F3 108.4(4) yes . .
F1 B1 F4 110.7(5) yes . .
F2 B1 F3 107.6(5) yes . .
F2 B1 F4 108.9(4) yes . .
F3 B1 F4 111.7(4) yes . .
F5 B2 F6 109.3(4) yes . .
F5 B2 F7 108.2(5) yes . .
F5 B2 F8 111.1(5) yes . .
F6 B2 F7 109.6(5) yes . .
F6 B2 F8 108.6(5) yes . .
F7 B2 F8 110.1(4) yes . .
S1 C1 H1 115.296 no . .
S1 C1 H2 115.584 no . .
C2 C1 H1 100.899 no . .
C2 C1 H2 101.153 no . .
H1 C1 H2 107.143 no . .
C1 C2 H3 108.308 no . .
C1 C2 H4 108.045 no . .
C3 C2 H3 107.493 no . .
C3 C2 H4 107.085 no . .
H3 C2 H4 109.485 no . .
N2 C3 H5 106.491 no . .
N2 C3 H6 106.409 no . .
C2 C3 H5 108.507 no . .
C2 C3 H6 108.049 no . .
H5 C3 H6 109.482 no . .
N2 C4 H7 107.338 no . .
N2 C4 H8 107.324 no . .
C5 C4 H7 109.279 no . .
C5 C4 H8 108.226 no . .
H7 C4 H8 109.486 no . .
C4 C5 H9 107.363 no . .
C4 C5 H10 108.185 no . .
C6 C5 H9 106.473 no . .
C6 C5 H10 107.229 no . .
H9 C5 H10 109.494 no . .
S1 C6 H11 117.105 no . .
S1 C6 H12 117.157 no . .
C5 C6 H11 99.476 no . .
C5 C6 H12 100.639 no . .
H11 C6 H12 106.193 no . .
N2 C7 H13 107.658 no . .
N2 C7 H14 107.568 no . .
C8 C7 H13 108.568 no . .
C8 C7 H14 109.497 no . .
H13 C7 H14 109.476 no . .
C7 C8 H15 109.662 no . .
C7 C8 H16 108.970 no . .
C9 C8 H15 107.689 no . .
C9 C8 H16 107.931 no . .
H15 C8 H16 109.478 no . .
C9 C10 H17 119.331 no . .
C11 C10 H17 119.743 no . .
C10 C11 H18 120.286 no . .
C12 C11 H18 120.610 no . .
C11 C12 H19 120.817 no . .
C13 C12 H19 120.868 no . .
N1 C13 H20 118.441 no . .
C12 C13 H20 118.888 no . .
S2 C14 H21 116.551 no . .
S2 C14 H22 116.675 no . .
C15 C14 H21 100.545 no . .
C15 C14 H22 100.248 no . .
H21 C14 H22 106.562 no . .
C14 C15 H23 108.006 no . .
C14 C15 H24 108.840 no . .
C16 C15 H23 106.230 no . .
C16 C15 H24 106.913 no . .
H23 C15 H24 109.476 no . .
N7 C16 H25 108.123 no . .
N7 C16 H26 108.627 no . .
C15 C16 H25 107.815 no . .
C15 C16 H26 108.445 no . .
H25 C16 H26 109.507 no . .
N7 C17 H27 107.456 no . .
N7 C17 H28 107.438 no . .
C18 C17 H27 107.384 no . .
C18 C17 H28 107.628 no . .
H27 C17 H28 109.505 no . .
C17 C18 H29 107.706 no . .
C17 C18 H30 107.210 no . .
C19 C18 H29 108.317 no . .
C19 C18 H30 108.643 no . .
H29 C18 H30 109.491 no . .
S2 C19 H31 115.060 no . .
S2 C19 H32 115.474 no . .
C18 C19 H31 100.659 no . .
C18 C19 H32 101.091 no . .
H31 C19 H32 107.118 no . .
N7 C20 H33 106.155 no . .
N7 C20 H34 106.723 no . .
C21 C20 H33 109.904 no . .
C21 C20 H34 109.825 no . .
H33 C20 H34 109.402 no . .
C20 C21 H35 110.235 no . .
C20 C21 H36 110.315 no . .
C22 C21 H35 106.477 no . .
C22 C21 H36 106.479 no . .
H35 C21 H36 109.368 no . .
C22 C23 H37 118.924 no . .
C24 C23 H37 119.426 no . .
C23 C24 H38 120.510 no . .
C25 C24 H38 121.048 no . .
C24 C25 H39 120.558 no . .
C26 C25 H39 120.907 no . .
N6 C26 H40 118.304 no . .
C25 C26 H40 118.644 no . .

loop_
_geom_bond_atom_site_label_1
_geom_bond_atom_site_label_2
_geom_bond_distance
_geom_bond_publ_flag
_geom_bond_site_symmetry_2
Cu1 S1 2.3306(13) yes .
Cu1 N1 2.036(4) yes .
Cu1 N2 2.078(4) yes .
Cu1 N5 2.265(4) yes 2_656
Cu1 N3 2.029(4) yes .
Cu2 S2 2.3255(13) yes .
Cu2 N6 2.029(4) yes .
Cu2 N7 2.086(4) yes .
Cu2 N8 2.038(5) yes .
Cu2 N10 2.236(4) yes 2_546
S1 C1 1.797(5) yes .
S1 C6 1.826(5) yes .
S2 C14 1.817(5) yes .
S2 C19 1.798(5) yes .
F1 B1 1.393(7) yes .
F2 B1 1.405(6) yes .
F3 B1 1.380(7) yes .
F4 B1 1.374(6) yes .
F5 B2 1.371(7) yes .
F6 B2 1.401(7) yes .
F7 B2 1.365(6) yes .
F8 B2 1.352(7) yes .
N1 C9 1.350(5) yes .
N1 C13 1.363(6) yes .
N2 C3 1.501(6) yes .
N2 C4 1.506(5) yes .
N2 C7 1.490(6) yes .
N5 N4 1.176(5) yes .
N4 N3 1.178(5) yes .
N6 C22 1.357(5) yes .
N6 C26 1.366(6) yes .
N7 C16 1.506(5) yes .
N7 C17 1.505(6) yes .
N7 C20 1.494(6) yes .
N8 N9 1.181(5) yes .
N9 N10 1.167(5) yes .
C1 C2 1.538(6) yes .
C2 C3 1.511(7) yes .
C4 C5 1.513(6) yes .
C5 C6 1.517(7) yes .
C7 C8 1.505(7) yes .
C8 C9 1.493(7) yes .
C9 C10 1.385(8) yes .
C10 C11 1.357(8) yes .
C11 C12 1.392(6) yes .
C12 C13 1.372(8) yes .
C14 C15 1.531(6) yes .
C15 C16 1.495(6) yes .
C17 C18 1.523(7) yes .
C18 C19 1.533(6) yes .
C20 C21 1.510(7) yes .
C21 C22 1.490(7) yes .
C22 C23 1.386(8) yes .
C23 C24 1.353(7) yes .
C24 C25 1.399(7) yes .
C25 C26 1.367(8) yes .
C1 H1 0.970 no .
C1 H2 0.970 no .
C2 H3 0.970 no .
C2 H4 0.970 no .
C3 H5 0.970 no .
C3 H6 0.970 no .
C4 H7 0.970 no .
C4 H8 0.970 no .
C5 H9 0.970 no .
C5 H10 0.970 no .
C6 H11 0.970 no .
C6 H12 0.970 no .
C7 H13 0.970 no .
C7 H14 0.970 no .
C8 H15 0.970 no .
C8 H16 0.970 no .
C10 H17 0.930 no .
C11 H18 0.930 no .
C12 H19 0.930 no .
C13 H20 0.930 no .
C14 H21 0.970 no .
C14 H22 0.970 no .
C15 H23 0.970 no .
C15 H24 0.970 no .
C16 H25 0.970 no .
C16 H26 0.970 no .
C17 H27 0.970 no .
C17 H28 0.970 no .
C18 H29 0.970 no .
C18 H30 0.970 no .
C19 H31 0.970 no .
C19 H32 0.970 no .
C20 H33 0.970 no .
C20 H34 0.970 no .
C21 H35 0.970 no .
C21 H36 0.970 no .
C23 H37 0.930 no .
C24 H38 0.930 no .
C25 H39 0.930 no .
C26 H40 0.930 no .

loop_
_geom_contact_atom_site_label_1
_geom_contact_atom_site_label_2
_geom_contact_distance
_geom_contact_publ_flag
_geom_contact_site_symmetry_2
Cu1 C2 3.578(5) no .
Cu1 C5 3.039(5) no .
Cu1 C8 3.198(4) no .
Cu2 C15 2.992(5) no .
Cu2 C21 3.242(4) no .
S1 N4 3.121(4) no .
S1 N4 3.521(4) no 2_656
S1 C3 3.293(4) no .
S1 C4 3.353(4) no .
S2 N9 3.153(4) no .
S2 N9 3.587(4) no 2_546
S2 C16 3.350(4) no .
S2 C17 3.290(4) no .
N1 C7 2.879(6) no .
N1 C11 2.768(7) no .
N2 C1 3.246(6) no .
N2 C6 3.213(6) no .
N2 C9 3.262(7) no .
N5 C1 3.358(7) no 2_646
N5 C3 3.304(6) no 2_646
N5 C13 3.276(7) no 2_646
N4 C1 3.525(7) no 2_646
N3 C13 2.934(6) no .
N6 C20 2.868(6) no .
N6 C24 2.781(7) no .
N7 C14 3.196(6) no .
N7 C19 3.241(6) no .
N7 C22 3.272(7) no .
N8 C26 2.911(7) no .
N10 C17 3.366(6) no 2_556
N10 C19 3.453(7) no 2_556
N10 C26 3.322(7) no 2_556
C2 C4 2.975(6) no .
C2 C5 3.582(6) no .
C2 C6 3.202(6) no .
C3 C5 3.528(6) no .
C4 C8 3.012(7) no .
C9 C12 2.746(7) no .
C10 C13 2.703(6) no .
C14 C18 3.205(6) no .
C15 C17 3.523(6) no .
C15 C18 3.586(7) no .
C16 C18 2.966(6) no .
C16 C21 3.017(7) no .
C22 C25 2.747(7) no .
C23 C26 2.697(6) no .
S1 F7 3.538(4) no 2_646
F1 C8 3.282(5) no .
F1 C14 3.094(6) no 2_546
F1 C19 3.586(6) no 2_556
F1 C25 3.136(5) no .
F1 C26 3.327(6) no .
F2 C4 3.458(5) no .
F2 C5 3.514(6) no .
F2 C7 3.292(5) no 1_545
F2 C8 3.436(5) no .
F2 C25 3.262(6) no .
F3 C2 3.178(5) no 3_666
F3 C3 3.196(6) no 3_666
F3 C5 3.300(6) no 3_656
F3 C8 3.475(5) no .
F4 F8 3.533(6) no 4_454
F4 C2 3.502(6) no 3_656
F4 C4 3.354(6) no 3_656
F4 C5 3.516(7) no 3_656
F4 C6 3.463(6) no 3_656
F4 C14 3.372(7) no 2_546
F4 C19 3.360(6) no 2_546
F5 C12 3.587(7) no .
F5 C16 3.359(6) no .
F5 C21 3.376(6) no .
F6 C1 3.394(6) no 2_646
F6 C6 3.243(6) no 2_656
F6 C12 3.162(5) no .
F6 C13 3.366(6) no .
F6 C21 3.376(5) no .
F7 S1 3.538(4) no 2_656
F7 C1 3.302(6) no 2_656
F7 C6 3.379(6) no 2_656
F7 C20 3.473(5) no 1_565
F7 C21 3.436(5) no 1_565
F8 F4 3.533(6) no 4_555
F8 C14 3.076(7) no 3_667
F8 C15 3.137(7) no 3_667
F8 C16 3.560(6) no 3_667
F8 C17 3.268(6) no 3_657
F8 C18 3.277(6) no 3_657
N1 C24 3.576(6) no .
N3 C23 3.426(7) no .
N3 C24 3.412(6) no .
N6 C11 3.575(6) no 1_545
N8 C10 3.311(7) no .
N8 C11 3.452(6) no .
C1 F6 3.394(6) no 2_656
C1 F7 3.302(6) no 2_646
C2 F3 3.178(5) no 3_666
C2 F4 3.502(6) no 3_656
C3 F3 3.196(6) no 3_666
C4 F2 3.458(5) no .
C4 F4 3.354(6) no 3_656
C5 F2 3.514(6) no .
C5 F3 3.300(6) no 3_656
C5 F4 3.516(7) no 3_656
C6 F4 3.463(6) no 3_656
C6 F6 3.243(6) no 2_646
C6 F7 3.379(6) no 2_646
C7 F2 3.292(5) no 1_565
C8 F1 3.282(5) no .
C8 F2 3.436(5) no .
C8 F3 3.475(5) no .
C9 C24 3.575(6) no .
C10 N8 3.311(7) no .
C10 C25 3.486(6) no 1_565
C11 N6 3.575(6) no 1_565
C11 N8 3.452(6) no .
C11 C25 3.475(7) no 1_565
C11 C26 3.322(6) no 1_565
C12 F5 3.587(7) no .
C12 F6 3.162(5) no .
C12 C22 3.550(6) no 1_565
C12 C23 3.430(6) no 1_565
C12 C24 3.475(7) no 1_565
C13 F6 3.366(6) no .
C13 C24 3.366(6) no 1_565
C14 F1 3.094(6) no 2_556
C14 F4 3.372(7) no 2_556
C14 F8 3.076(7) no 3_667
C15 F8 3.137(7) no 3_667
C16 F5 3.359(6) no .
C16 F8 3.560(6) no 3_667
C17 F8 3.268(6) no 3_657
C18 F8 3.277(6) no 3_657
C19 F1 3.586(6) no 2_546
C19 F4 3.360(6) no 2_556
C20 F7 3.473(5) no 1_545
C21 F5 3.376(6) no .
C21 F6 3.376(5) no .
C21 F7 3.436(5) no 1_545
C22 C12 3.550(6) no 1_545
C23 N3 3.426(7) no .
C23 C12 3.430(6) no 1_545
C24 N1 3.576(6) no .
C24 N3 3.412(6) no .
C24 C9 3.575(6) no .
C24 C12 3.475(7) no 1_545
C24 C13 3.366(6) no 1_545
C25 F1 3.136(5) no .
C25 F2 3.262(6) no .
C25 C10 3.486(6) no 1_545
C25 C11 3.475(7) no 1_545
C26 F1 3.327(6) no .
C26 C11 3.322(6) no 1_545
Cu1 H1 3.4409 no .
Cu1 H6 2.8866 no .
Cu1 H7 3.5403 no .
Cu1 H9 2.6337 no .
Cu1 H13 3.0607 no .
Cu1 H16 3.1635 no .
Cu1 H20 2.9187 no .
Cu2 H23 2.5595 no .
Cu2 H26 3.5572 no .
Cu2 H27 2.9105 no .
Cu2 H32 3.4859 no .
Cu2 H34 3.0137 no .
Cu2 H35 3.2755 no .
Cu2 H40 2.9006 no .
S1 H4 2.9852 no .
S1 H6 3.4957 no .
S1 H9 2.9011 no .
S1 H20 3.3181 no 2_646
S2 H23 2.9205 no .
S2 H25 3.5790 no .
S2 H27 3.4743 no .
S2 H30 3.0035 no .
S2 H40 3.2379 no 2_556
N1 H13 2.7722 no .
N1 H15 3.1993 no .
N1 H16 2.7489 no .
N1 H17 3.2058 no .
N1 H19 3.2346 no .
N2 H1 3.5769 no .
N2 H3 3.3629 no .
N2 H4 2.7244 no .
N2 H9 2.6877 no .
N2 H10 3.3514 no .
N2 H11 3.4869 no .
N2 H15 3.3000 no .
N2 H16 2.5595 no .
N5 H1 2.8449 no 2_646
N5 H6 2.5960 no 2_646
N5 H9 3.4647 no 2_656
N5 H12 3.3283 no 2_656
N5 H13 3.5475 no 2_646
N5 H20 2.9119 no 2_646
N4 H1 2.8638 no 2_646
N4 H6 3.4731 no 2_646
N4 H12 3.4203 no 2_656
N4 H20 3.2755 no .
N4 H20 3.3885 no 2_646
N3 H1 3.2727 no 2_646
N3 H9 3.2613 no .
N3 H20 2.5866 no .
N6 H34 2.7670 no .
N6 H35 2.7834 no .
N6 H36 3.1870 no .
N6 H37 3.2082 no .
N6 H39 3.2368 no .
N7 H22 3.4825 no .
N7 H23 2.6296 no .
N7 H24 3.3162 no .
N7 H29 3.3731 no .
N7 H30 2.7274 no .
N7 H32 3.5880 no .
N7 H35 2.6056 no .
N7 H36 3.3253 no .
N8 H23 3.1471 no .
N8 H32 3.5615 no 2_556
N8 H40 2.5763 no .
N9 H21 3.1321 no 2_546
N9 H27 3.5617 no 2_556
N9 H32 3.0965 no 2_556
N9 H40 3.2480 no .
N9 H40 3.3565 no 2_556
N10 H21 2.9438 no 2_546
N10 H23 3.4731 no 2_546
N10 H27 2.6676 no 2_556
N10 H32 2.9819 no 2_556
N10 H34 3.4764 no 2_556
N10 H40 2.9424 no 2_556
C1 H5 3.3938 no .
C1 H6 2.7357 no .
C1 H8 3.5623 no .
C1 H11 2.8623 no .
C2 H8 2.5713 no .
C2 H11 2.9522 no .
C3 H1 2.7379 no .
C3 H2 3.3249 no .
C3 H7 3.1257 no .
C3 H8 2.3786 no .
C3 H13 2.4792 no .
C3 H14 2.5966 no .
C4 H4 2.5922 no .
C4 H5 2.7094 no .
C4 H6 3.2809 no .
C4 H11 2.6909 no .
C4 H12 3.3170 no .
C4 H13 3.2415 no .
C4 H14 2.4975 no .
C4 H16 2.6065 no .
C5 H4 3.1150 no .
C5 H16 3.1919 no .
C6 H2 3.1273 no .
C6 H4 2.7878 no .
C6 H7 3.3979 no .
C6 H8 2.7576 no .
C7 H5 2.4175 no .
C7 H6 2.6311 no .
C7 H7 2.2986 no .
C7 H8 2.9399 no .
C8 H7 2.5743 no .
C8 H9 3.5035 no .
C8 H17 2.6748 no .
C9 H13 2.5358 no .
C9 H14 3.2902 no .
C9 H18 3.2258 no .
C9 H20 3.1645 no .
C10 H13 3.5680 no .
C10 H15 2.5444 no .
C10 H16 3.0440 no .
C10 H19 3.2142 no .
C11 H20 3.2116 no .
C12 H17 3.2128 no .
C13 H18 3.2190 no .
C14 H25 2.7193 no .
C14 H26 3.3815 no .
C14 H30 2.8060 no .
C14 H31 3.1094 no .
C15 H30 3.1292 no .
C15 H35 3.1922 no .
C16 H21 3.3023 no .
C16 H22 2.6837 no .
C16 H27 3.2909 no .
C16 H28 2.7328 no .
C16 H30 2.5790 no .
C16 H33 2.5427 no .
C16 H34 3.2586 no .
C16 H35 2.6191 no .
C17 H25 2.3934 no .
C17 H26 3.1355 no .
C17 H31 3.3197 no .
C17 H32 2.7366 no .
C17 H33 2.5471 no .
C17 H34 2.4775 no .
C18 H22 2.9570 no .
C18 H25 2.5454 no .
C19 H22 2.8474 no .
C19 H25 3.5168 no .
C19 H27 2.7135 no .
C19 H28 3.3804 no .
C20 H23 3.5437 no .
C20 H25 2.9937 no .
C20 H26 2.3560 no .
C20 H27 2.6418 no .
C20 H28 2.4340 no .
C21 H23 3.4383 no .
C21 H26 2.5931 no .
C21 H37 2.6644 no .
C22 H33 3.3096 no .
C22 H34 2.5825 no .
C22 H38 3.2313 no .
C22 H40 3.1676 no .
C23 H35 2.9726 no .
C23 H36 2.5320 no .
C23 H39 3.2085 no .
C24 H40 3.2152 no .
C25 H37 3.2087 no .
C26 H38 3.2246 no .
H1 H3 2.1926 no .
H1 H4 2.7543 no .
H1 H5 3.5422 no .
H1 H6 2.5412 no .
H2 H3 2.2193 no .
H2 H4 2.2414 no .
H2 H6 3.5525 no .
H2 H11 2.9052 no .
H3 H5 2.2568 no .
H3 H6 2.3383 no .
H3 H8 3.2925 no .
H4 H5 2.3327 no .
H4 H6 2.7945 no .
H4 H7 3.4561 no .
H4 H8 1.9748 no .
H4 H11 2.3084 no .
H5 H7 3.1581 no .
H5 H8 2.4235 no .
H5 H13 2.5184 no .
H5 H14 2.2539 no .
H6 H8 3.3202 no .
H6 H13 2.3534 no .
H6 H14 3.0101 no .
H7 H9 2.3480 no .
H7 H10 2.2836 no .
H7 H11 3.5082 no .
H7 H13 3.2504 no .
H7 H14 2.2088 no .
H7 H15 3.0488 no .
H7 H16 2.0787 no .
H8 H9 2.8002 no .
H8 H10 2.3514 no .
H8 H11 2.5039 no .
H8 H12 3.5387 no .
H8 H14 2.7853 no .
H8 H16 3.4849 no .
H9 H11 2.7137 no .
H9 H12 2.2318 no .
H9 H16 2.7712 no .
H10 H11 2.1720 no .
H10 H12 2.1343 no .
H12 H20 3.3191 no 2_646
H13 H15 2.4703 no .
H13 H16 2.7850 no .
H14 H15 2.2235 no .
H14 H16 2.4752 no .
H15 H17 2.3583 no .
H16 H17 3.1851 no .
H17 H18 2.2879 no .
H18 H19 2.3417 no .
H19 H20 2.2982 no .
H21 H23 2.2690 no .
H21 H24 2.1724 no .
H21 H25 3.5040 no .
H21 H40 3.3430 no 2_556
H22 H23 2.7450 no .
H22 H24 2.2171 no .
H22 H25 2.4696 no .
H22 H26 3.4909 no .
H22 H30 2.3298 no .
H22 H31 2.8751 no .
H23 H25 2.7722 no .
H23 H26 2.3164 no .
H23 H35 2.7635 no .
H24 H25 2.3272 no .
H24 H26 2.2202 no .
H24 H35 3.5569 no .
H25 H27 3.3353 no .
H25 H28 2.4700 no .
H25 H29 3.2752 no .
H25 H30 1.9362 no .
H25 H33 2.8561 no .
H25 H35 3.4948 no .
H26 H28 3.1832 no .
H26 H30 3.4305 no .
H26 H33 2.2963 no .
H26 H34 3.3034 no .
H26 H35 2.0736 no .
H26 H36 3.1235 no .
H27 H29 2.3438 no .
H27 H30 2.7989 no .
H27 H31 3.5354 no .
H27 H32 2.5250 no .
H27 H33 2.9659 no .
H27 H34 2.3593 no .
H28 H29 2.2545 no .
H28 H30 2.3400 no .
H28 H32 3.5281 no .
H28 H33 2.2143 no .
H28 H34 2.5502 no .
H29 H31 2.2140 no .
H29 H32 2.1837 no .
H30 H31 2.2327 no .
H30 H32 2.7563 no .
H33 H35 2.4859 no .
H33 H36 2.2575 no .
H34 H35 2.8139 no .
H34 H36 2.4830 no .
H35 H37 3.0827 no .
H36 H37 2.3496 no .
H37 H38 2.2824 no .
H38 H39 2.3518 no .
H39 H40 2.2902 no .
S1 H37 3.1842 no 2_656
S2 H17 3.2273 no 2_546
F1 H15 2.8110 no .
F1 H16 2.8933 no .
F1 H17 3.5769 no .
F1 H21 2.7060 no 2_546
F1 H22 2.9139 no 2_546
F1 H31 3.5675 no 2_556
F1 H32 2.7599 no 2_556
F1 H39 2.5603 no .
F1 H40 2.9075 no .
F2 H7 2.6616 no .
F2 H8 3.1139 no 3_656
F2 H9 3.3056 no .
F2 H10 3.2018 no .
F2 H13 2.5939 no 1_545
F2 H14 3.1411 no 1_545
F2 H15 3.5029 no .
F2 H16 2.5890 no .
F2 H39 2.3893 no .
F3 H3 2.4531 no 3_666
F3 H4 3.5170 no 3_666
F3 H5 2.6220 no 3_666
F3 H6 3.3451 no 3_666
F3 H7 3.0688 no .
F3 H8 3.3835 no 3_656
F3 H10 2.5243 no 3_656
F3 H11 3.0235 no 3_656
F3 H12 3.5991 no 3_656
F3 H14 3.5279 no .
F3 H15 3.0240 no .
F3 H16 3.1454 no .
F3 H29 3.4041 no 2_556
F3 H31 3.5979 no 2_556
F4 H4 2.5385 no 3_656
F4 H8 2.5157 no 3_656
F4 H10 3.3090 no 3_656
F4 H11 2.5763 no 3_656
F4 H14 3.5459 no 1_545
F4 H22 2.6962 no 2_546
F4 H30 3.3750 no 2_546
F4 H31 2.5827 no 2_546
F5 H19 2.7595 no .
F5 H23 3.5300 no .
F5 H24 3.2499 no .
F5 H24 3.2029 no 3_667
F5 H25 3.2063 no 3_667
F5 H26 2.4797 no .
F5 H26 3.5240 no 3_667
F5 H28 3.1102 no 3_657
F5 H33 3.5038 no 1_565
F5 H34 3.1244 no 1_565
F5 H35 2.5590 no .
F5 H36 3.4354 no .
F6 H1 2.7304 no 2_646
F6 H2 3.1599 no 2_646
F6 H3 3.4025 no 2_646
F6 H11 3.1332 no 2_656
F6 H12 2.7097 no 2_656
F6 H19 2.5984 no .
F6 H20 2.9678 no .
F6 H35 2.9027 no .
F6 H36 2.9831 no .
F6 H37 3.4814 no .
F7 H2 2.5559 no 2_656
F7 H11 2.9698 no 2_656
F7 H12 3.4981 no 2_656
F7 H19 2.7805 no .
F7 H22 3.4839 no 3_667
F7 H25 2.7882 no 3_667
F7 H30 3.0367 no 3_667
F7 H33 3.2344 no 1_565
F7 H34 3.2469 no 1_565
F7 H36 2.7366 no 1_565
F8 H3 3.4612 no 2_646
F8 H11 3.1261 no 2_656
F8 H21 3.1993 no 3_667
F8 H22 2.3106 no 3_667
F8 H24 2.6189 no 3_667
F8 H25 3.0336 no 3_667
F8 H27 3.1312 no 3_657
F8 H28 2.8788 no 3_657
F8 H29 2.5022 no 3_657
F8 H30 3.5029 no 3_667
N1 H38 3.5837 no .
N1 H38 3.5579 no 1_565
N5 H38 2.9023 no 2_656
N4 H37 3.4496 no .
N4 H38 3.5857 no 2_656
N3 H37 2.9435 no .
N3 H38 2.9264 no .
N6 H18 3.4031 no 1_545
N8 H17 2.7681 no .
N8 H18 3.0576 no .
N9 H17 3.2223 no .
N10 H18 2.9567 no 2_546
C1 H12 3.5793 no 1_565
C1 H36 3.3066 no 2_656
C1 H37 2.9694 no 2_656
C2 H10 3.5300 no 1_565
C2 H12 3.4850 no 1_565
C2 H29 3.1784 no 4_554
C2 H30 3.5475 no 4_554
C2 H31 3.5694 no 4_554
C3 H10 2.8287 no 1_565
C3 H12 3.4674 no 1_565
C4 H14 3.5816 no 3_666
C5 H5 3.5761 no 1_545
C5 H6 2.8842 no 1_545
C6 H6 3.3582 no 1_545
C8 H31 3.4197 no 2_556
C9 H39 3.3899 no 1_565
C10 H39 3.4383 no 1_565
C11 H23 3.2234 no .
C11 H35 3.4995 no .
C11 H40 3.5407 no 1_565
C12 H34 3.5364 no 1_565
C12 H35 3.2614 no .
C13 H37 3.5567 no .
C13 H38 3.4272 no 1_565
C14 H27 3.2102 no 1_565
C15 H18 3.3832 no .
C15 H27 2.9271 no 1_565
C16 H33 3.1929 no 3_657
C17 H21 3.4489 no 1_545
C17 H24 2.8999 no 1_545
C18 H2 3.4729 no 4_455
C18 H3 3.2354 no 4_455
C18 H4 3.5066 no 4_455
C19 H15 3.0561 no 2_546
C19 H17 3.0962 no 2_546
C20 H25 3.5961 no 3_657
C21 H2 3.5138 no 2_646
C22 H19 3.2932 no 1_545
C23 H19 3.3474 no 1_545
C24 H9 3.4824 no .
C24 H16 3.4230 no .
C24 H20 3.5825 no 1_545
C25 H13 3.4432 no 1_545
C25 H16 3.1587 no .
C26 H17 3.5318 no .
C26 H18 3.3470 no 1_545
B1 H7 3.4142 no .
B1 H8 3.1518 no 3_656
B1 H10 3.3081 no 3_656
B1 H11 3.3238 no 3_656
B1 H15 3.2990 no .
B1 H16 3.0435 no .
B1 H22 3.2877 no 2_546
B1 H39 2.9571 no .
B2 H11 3.2485 no 2_656
B2 H12 3.4768 no 2_656
B2 H19 2.8526 no .
B2 H22 3.3738 no 3_667
B2 H24 3.3694 no 3_667
B2 H25 3.1652 no 3_667
B2 H28 3.4500 no 3_657
B2 H29 3.5157 no 3_657
B2 H35 3.2759 no .
H1 F6 2.7304 no 2_656
H1 H12 2.7502 no 1_565
H1 H36 3.3239 no 2_656
H1 H37 2.7242 no 2_656
H2 F6 3.1599 no 2_656
H2 F7 2.5559 no 2_646
H2 C18 3.4729 no 4_554
H2 C21 3.5138 no 2_656
H2 H29 3.0747 no 4_554
H2 H30 2.9651 no 4_554
H2 H36 2.5564 no 2_656
H2 H37 2.8904 no 2_656
H3 F3 2.4531 no 3_666
H3 F6 3.4025 no 2_656
H3 F8 3.4612 no 2_656
H3 C18 3.2354 no 4_554
H3 H10 3.1618 no 1_565
H3 H11 3.4875 no 1_565
H3 H12 3.0692 no 1_565
H3 H29 2.4939 no 4_554
H3 H30 3.2592 no 4_554
H3 H31 3.2170 no 4_554
H4 F3 3.5170 no 3_666
H4 F4 2.5385 no 3_656
H4 C18 3.5066 no 4_554
H4 H29 3.1530 no 4_554
H4 H30 3.1798 no 4_554
H4 H31 3.0119 no 4_554
H5 F3 2.6220 no 3_666
H5 C5 3.5761 no 1_565
H5 H7 3.1832 no 3_666
H5 H10 2.6510 no 1_565
H5 H14 2.8499 no 3_666
H6 F3 3.3451 no 3_666
H6 C5 2.8842 no 1_565
H6 C6 3.3582 no 1_565
H6 H9 2.8390 no 1_565
H6 H10 2.2316 no 1_565
H6 H12 2.7301 no 1_565
H7 F2 2.6616 no .
H7 F3 3.0688 no .
H7 B1 3.4142 no .
H7 H5 3.1832 no 3_666
H7 H14 3.5206 no 3_666
H8 F2 3.1139 no 3_656
H8 F3 3.3835 no 3_656
H8 F4 2.5157 no 3_656
H8 B1 3.1518 no 3_656
H8 H14 2.8945 no 3_666
H9 F2 3.3056 no .
H9 C24 3.4824 no .
H9 H6 2.8390 no 1_545
H9 H38 2.7123 no .
H10 F2 3.2018 no .
H10 F3 2.5243 no 3_656
H10 F4 3.3090 no 3_656
H10 C2 3.5300 no 1_545
H10 C3 2.8287 no 1_545
H10 B1 3.3081 no 3_656
H10 H3 3.1618 no 1_545
H10 H5 2.6510 no 1_545
H10 H6 2.2316 no 1_545
H10 H13 3.4922 no 1_545
H11 F3 3.0235 no 3_656
H11 F4 2.5763 no 3_656
H11 F6 3.1332 no 2_646
H11 F7 2.9698 no 2_646
H11 F8 3.1261 no 2_646
H11 B1 3.3238 no 3_656
H11 B2 3.2485 no 2_646
H11 H3 3.4875 no 1_545
H12 F3 3.5991 no 3_656
H12 F6 2.7097 no 2_646
H12 F7 3.4981 no 2_646
H12 C1 3.5793 no 1_545
H12 C2 3.4850 no 1_545
H12 C3 3.4674 no 1_545
H12 B2 3.4768 no 2_646
H12 H1 2.7502 no 1_545
H12 H3 3.0692 no 1_545
H12 H6 2.7301 no 1_545
H13 F2 2.5939 no 1_565
H13 C25 3.4432 no 1_565
H13 H10 3.4922 no 1_565
H13 H38 3.4635 no 1_565
H13 H39 2.7506 no 1_565
H14 F2 3.1411 no 1_565
H14 F3 3.5279 no .
H14 F4 3.5459 no 1_565
H14 C4 3.5816 no 3_666
H14 H5 2.8499 no 3_666
H14 H7 3.5206 no 3_666
H14 H8 2.8945 no 3_666
H14 H14 3.2201 no 3_666
H15 F1 2.8110 no .
H15 F2 3.5029 no .
H15 F3 3.0240 no .
H15 C19 3.0561 no 2_556
H15 B1 3.2990 no .
H15 H31 2.4749 no 2_556
H15 H32 2.8352 no 2_556
H16 F1 2.8933 no .
H16 F2 2.5890 no .
H16 F3 3.1454 no .
H16 C24 3.4230 no .
H16 C25 3.1587 no .
H16 B1 3.0435 no .
H16 H38 3.3359 no .
H16 H39 2.8838 no .
H17 S2 3.2273 no 2_556
H17 F1 3.5769 no .
H17 N8 2.7681 no .
H17 N9 3.2223 no .
H17 C19 3.0962 no 2_556
H17 C26 3.5318 no .
H17 H31 3.1592 no 2_556
H17 H32 2.7405 no 2_556
H17 H40 3.5999 no .
H18 N6 3.4031 no 1_565
H18 N8 3.0576 no .
H18 N10 2.9567 no 2_556
H18 C15 3.3832 no .
H18 C26 3.3470 no 1_565
H18 H23 2.4683 no .
H18 H24 3.5795 no .
H18 H34 3.2931 no 1_565
H18 H35 3.4384 no .
H18 H40 3.4444 no 1_565
H19 F5 2.7595 no .
H19 F6 2.5984 no .
H19 F7 2.7805 no .
H19 C22 3.2932 no 1_565
H19 C23 3.3474 no 1_565
H19 B2 2.8526 no .
H19 H34 2.8832 no 1_565
H19 H35 3.0242 no .
H19 H36 3.5772 no 1_565
H20 F6 2.9678 no .
H20 C24 3.5825 no 1_565
H20 H38 3.5078 no 1_565
H21 F1 2.7060 no 2_556
H21 F8 3.1993 no 3_667
H21 C17 3.4489 no 1_565
H21 H27 2.5758 no 1_565
H21 H29 3.4825 no 1_565
H21 H32 2.9194 no 1_565
H22 F1 2.9139 no 2_556
H22 F4 2.6962 no 2_556
H22 F7 3.4839 no 3_667
H22 F8 2.3106 no 3_667
H22 B1 3.2877 no 2_556
H22 B2 3.3738 no 3_667
H22 H27 3.3509 no 1_565
H23 F5 3.5300 no .
H23 C11 3.2234 no .
H23 H18 2.4683 no .
H23 H27 3.1419 no 1_565
H23 H34 3.5393 no 1_565
H24 F5 3.2499 no .
H24 F5 3.2029 no 3_667
H24 F8 2.6189 no 3_667
H24 C17 2.8999 no 1_565
H24 B2 3.3694 no 3_667
H24 H18 3.5795 no .
H24 H27 2.1955 no 1_565
H24 H28 2.7792 no 1_565
H24 H34 3.0576 no 1_565
H25 F5 3.2063 no 3_667
H25 F7 2.7882 no 3_667
H25 F8 3.0336 no 3_667
H25 C20 3.5961 no 3_657
H25 B2 3.1652 no 3_667
H25 H33 2.7165 no 3_657
H26 F5 2.4797 no .
H26 F5 3.5240 no 3_667
H26 H28 3.1336 no 3_657
H26 H33 2.8977 no 3_657
H27 F8 3.1312 no 3_657
H27 C14 3.2102 no 1_545
H27 C15 2.9271 no 1_545
H27 H21 2.5758 no 1_545
H27 H22 3.3509 no 1_545
H27 H23 3.1419 no 1_545
H27 H24 2.1955 no 1_545
H28 F5 3.1102 no 3_657
H28 F8 2.8788 no 3_657
H28 B2 3.4500 no 3_657
H28 H24 2.7792 no 1_545
H28 H26 3.1336 no 3_657
H28 H33 3.0174 no 3_657
H28 H36 3.5161 no 3_657
H29 F3 3.4041 no 2_546
H29 F8 2.5022 no 3_657
H29 C2 3.1784 no 4_455
H29 B2 3.5157 no 3_657
H29 H2 3.0747 no 4_455
H29 H3 2.4939 no 4_455
H29 H4 3.1530 no 4_455
H29 H21 3.4825 no 1_545
H30 F4 3.3750 no 2_556
H30 F7 3.0367 no 3_667
H30 F8 3.5029 no 3_667
H30 C2 3.5475 no 4_455
H30 H2 2.9651 no 4_455
H30 H3 3.2592 no 4_455
H30 H4 3.1798 no 4_455
H31 F1 3.5675 no 2_546
H31 F3 3.5979 no 2_546
H31 F4 2.5827 no 2_556
H31 C2 3.5694 no 4_455
H31 C8 3.4197 no 2_546
H31 H3 3.2170 no 4_455
H31 H4 3.0119 no 4_455
H31 H15 2.4749 no 2_546
H31 H17 3.1592 no 2_546
H32 F1 2.7599 no 2_546
H32 H15 2.8352 no 2_546
H32 H17 2.7405 no 2_546
H32 H21 2.9194 no 1_545
H33 F5 3.5038 no 1_545
H33 F7 3.2344 no 1_545
H33 C16 3.1929 no 3_657
H33 H25 2.7165 no 3_657
H33 H26 2.8977 no 3_657
H33 H28 3.0174 no 3_657
H33 H33 2.7793 no 3_657
H34 F5 3.1244 no 1_545
H34 F7 3.2469 no 1_545
H34 C12 3.5364 no 1_545
H34 H18 3.2931 no 1_545
H34 H19 2.8832 no 1_545
H34 H23 3.5393 no 1_545
H34 H24 3.0576 no 1_545
H35 F5 2.5590 no .
H35 F6 2.9027 no .
H35 C11 3.4995 no .
H35 C12 3.2614 no .
H35 B2 3.2759 no .
H35 H18 3.4384 no .
H35 H19 3.0242 no .
H36 F5 3.4354 no .
H36 F6 2.9831 no .
H36 F7 2.7366 no 1_545
H36 C1 3.3066 no 2_646
H36 H1 3.3239 no 2_646
H36 H2 2.5564 no 2_646
H36 H19 3.5772 no 1_545
H36 H28 3.5161 no 3_657
H37 S1 3.1842 no 2_646
H37 F6 3.4814 no .
H37 N4 3.4496 no .
H37 N3 2.9435 no .
H37 C1 2.9694 no 2_646
H37 C13 3.5567 no .
H37 H1 2.7242 no 2_646
H37 H2 2.8904 no 2_646
H38 N1 3.5579 no 1_545
H38 N1 3.5837 no .
H38 N5 2.9023 no 2_646
H38 N4 3.5857 no 2_646
H38 N3 2.9264 no .
H38 C13 3.4272 no 1_545
H38 H9 2.7123 no .
H38 H13 3.4635 no 1_545
H38 H16 3.3359 no .
H38 H20 3.5078 no 1_545
H39 F1 2.5603 no .
H39 F2 2.3893 no .
H39 C9 3.3899 no 1_545
H39 C10 3.4383 no 1_545
H39 B1 2.9571 no .
H39 H13 2.7506 no 1_545
H39 H16 2.8838 no .
H40 F1 2.9075 no .
H40 C11 3.5407 no 1_545
H40 H17 3.5999 no .
H40 H18 3.4444 no 1_545

loop_
_geom_torsion_atom_site_label_1
_geom_torsion_atom_site_label_2
_geom_torsion_atom_site_label_3
_geom_torsion_atom_site_label_4
_geom_torsion
_geom_torsion_publ_flag
_geom_torsion_site_symmetry_1
_geom_torsion_site_symmetry_3
_geom_torsion_site_symmetry_4
S1 Cu1 N2 C3 -62.26(18) no . . .
S1 Cu1 N2 C4 62.2(2) no . . .
S1 Cu1 N2 C7 -178.66(16) no . . .
N2 Cu1 S1 C1 52.54(10) no . . .
N2 Cu1 S1 C6 -55.57(10) no . . .
S1 Cu1 N5 N4 -46.1(4) no . 2_656 2_656
N5 Cu1 S1 C1 -49.79(11) no 2_656 . .
N5 Cu1 S1 C6 -157.91(11) no 2_656 . .
S1 Cu1 N3 N4 32.4(4) no . . .
N3 Cu1 S1 C1 -151.10(12) no . . .
N3 Cu1 S1 C6 100.79(12) no . . .
N1 Cu1 N2 C3 121.2(2) no . . .
N1 Cu1 N2 C4 -114.4(2) no . . .
N1 Cu1 N2 C7 4.78(19) no . . .
N2 Cu1 N1 C9 27.2(3) no . . .
N2 Cu1 N1 C13 -158.8(2) no . . .
N1 Cu1 N5 N4 127.5(4) no . 2_656 2_656
N5 Cu1 N1 C9 129.7(3) no 2_656 . .
N5 Cu1 N1 C13 -56.3(3) no 2_656 . .
N1 Cu1 N3 N4 -148.4(4) no . . .
N3 Cu1 N1 C9 -128.9(3) no . . .
N3 Cu1 N1 C13 45.1(3) no . . .
N2 Cu1 N5 N4 -135.3(4) no . 2_656 2_656
N5 Cu1 N2 C3 29.2(3) no 2_656 . .
N5 Cu1 N2 C4 153.7(2) no 2_656 . .
N5 Cu1 N2 C7 -87.16(19) no 2_656 . .
N2 Cu1 N3 N4 111.7(5) no . . .
N3 Cu1 N2 C3 -141.1(4) no . . .
N3 Cu1 N2 C4 -16.6(5) no . . .
N3 Cu1 N2 C7 102.5(4) no . . .
N5 Cu1 N3 N4 -58.6(4) no 2_656 . .
N3 Cu1 N5 N4 40.7(4) no . 2_656 2_656
S2 Cu2 N7 C16 -62.9(2) no . . .
S2 Cu2 N7 C17 61.54(18) no . . .
S2 Cu2 N7 C20 177.01(16) no . . .
N7 Cu2 S2 C14 57.01(10) no . . .
N7 Cu2 S2 C19 -50.80(10) no . . .
S2 Cu2 N8 N9 -36.4(4) no . . .
N8 Cu2 S2 C14 -97.36(12) no . . .
N8 Cu2 S2 C19 154.83(12) no . . .
S2 Cu2 N10 N9 50.7(4) no . 2_546 2_546
N10 Cu2 S2 C14 160.68(11) no 2_546 . .
N10 Cu2 S2 C19 52.87(11) no 2_546 . .
N6 Cu2 N7 C16 111.0(2) no . . .
N6 Cu2 N7 C17 -124.57(19) no . . .
N6 Cu2 N7 C20 -9.11(19) no . . .
N7 Cu2 N6 C22 -25.3(3) no . . .
N7 Cu2 N6 C26 163.0(2) no . . .
N6 Cu2 N8 N9 146.6(5) no . . .
N8 Cu2 N6 C22 128.6(3) no . . .
N8 Cu2 N6 C26 -43.1(3) no . . .
N6 Cu2 N10 N9 -122.3(4) no . 2_546 2_546
N10 Cu2 N6 C22 -129.4(3) no 2_546 . .
N10 Cu2 N6 C26 59.0(3) no 2_546 . .
N7 Cu2 N8 N9 -113.3(5) no . . .
N8 Cu2 N7 C16 13.2(5) no . . .
N8 Cu2 N7 C17 137.6(3) no . . .
N8 Cu2 N7 C20 -107.0(4) no . . .
N7 Cu2 N10 N9 140.1(4) no . 2_546 2_546
N10 Cu2 N7 C16 -155.4(2) no 2_546 . .
N10 Cu2 N7 C17 -31.0(3) no 2_546 . .
N10 Cu2 N7 C20 84.50(19) no 2_546 . .
N8 Cu2 N10 N9 -34.7(4) no . 2_546 2_546
N10 Cu2 N8 N9 55.3(5) no 2_546 . .
Cu1 S1 C1 C2 -56.0(3) no . . .
Cu1 S1 C6 C5 8.4(3) no . . .
C1 S1 C6 C5 -100.5(3) no . . .
C6 S1 C1 C2 50.1(4) no . . .
Cu2 S2 C14 C15 -9.7(3) no . . .
Cu2 S2 C19 C18 55.1(3) no . . .
C14 S2 C19 C18 -49.9(4) no . . .
C19 S2 C14 C15 99.9(4) no . . .
Cu1 N1 C9 C8 -9.6(5) no . . .
Cu1 N1 C9 C10 173.5(3) no . . .
Cu1 N1 C13 C12 -174.8(3) no . . .
C9 N1 C13 C12 -0.5(6) no . . .
C13 N1 C9 C8 176.5(3) no . . .
C13 N1 C9 C10 -0.4(6) no . . .
Cu1 N2 C3 C2 75.6(4) no . . .
Cu1 N2 C4 C5 -12.3(5) no . . .
Cu1 N2 C7 C8 -53.2(4) no . . .
C3 N2 C4 C5 111.8(4) no . . .
C4 N2 C3 C2 -50.5(4) no . . .
C3 N2 C7 C8 -171.9(3) no . . .
C7 N2 C3 C2 -166.5(3) no . . .
C4 N2 C7 C8 69.8(4) no . . .
C7 N2 C4 C5 -132.6(4) no . . .
Cu2 N6 C22 C21 12.3(5) no . . .
Cu2 N6 C22 C23 -169.0(2) no . . .
Cu2 N6 C26 C25 171.2(3) no . . .
C22 N6 C26 C25 -1.1(6) no . . .
C26 N6 C22 C21 -176.1(3) no . . .
C26 N6 C22 C23 2.6(5) no . . .
Cu2 N7 C16 C15 10.7(4) no . . .
Cu2 N7 C17 C18 -76.5(4) no . . .
Cu2 N7 C20 C21 56.9(4) no . . .
C16 N7 C17 C18 49.0(4) no . . .
C17 N7 C16 C15 -113.6(4) no . . .
C16 N7 C20 C21 -65.6(5) no . . .
C20 N7 C16 C15 130.3(4) no . . .
C17 N7 C20 C21 175.3(3) no . . .
C20 N7 C17 C18 166.8(3) no . . .
S1 C1 C2 C3 56.6(5) no . . .
C1 C2 C3 N2 -66.1(5) no . . .
N2 C4 C5 C6 -65.3(6) no . . .
C4 C5 C6 S1 62.0(6) no . . .
N2 C7 C8 C9 84.4(5) no . . .
C7 C8 C9 N1 -44.8(5) no . . .
C7 C8 C9 C10 132.0(4) no . . .
N1 C9 C10 C11 1.1(6) no . . .
C8 C9 C10 C11 -175.6(4) no . . .
C9 C10 C11 C12 -0.8(7) no . . .
C10 C11 C12 C13 -0.0(6) no . . .
C11 C12 C13 N1 0.7(6) no . . .
S2 C14 C15 C16 -62.9(5) no . . .
C14 C15 C16 N7 67.4(6) no . . .
N7 C17 C18 C19 67.2(5) no . . .
C17 C18 C19 S2 -56.4(5) no . . .
N7 C20 C21 C22 -82.6(5) no . . .
C20 C21 C22 N6 39.3(5) no . . .
C20 C21 C22 C23 -139.4(4) no . . .
N6 C22 C23 C24 -1.8(6) no . . .
C21 C22 C23 C24 176.8(4) no . . .
C22 C23 C24 C25 -0.5(6) no . . .
C23 C24 C25 C26 1.9(6) no . . .
C24 C25 C26 N6 -1.2(6) no . . .
